data_8105698
loop_
_publ_author_name
'Yang, Liguo'
'Wang, Xin'
'Zou, Kun'
'Hu, Shuige'
'Liu, Xiaozhen'

_publ_section_title
;
 The crystal structure bis(dimethylsulfoxide-\k1O)-dipyridine-\k1
 N-bis(m2-(Z)-3-methyl-2-oxido-N-((Z)-oxido(phenyl)methylene)benzohydrazonato-\k5)trinickel(II)
 - dimethylsulfoxide (1/2), C48H56N6Ni3O10S4
;
_journal_issue 3
_journal_name_full 'Zeitschrift f\"ur Kristallographie - New Crystal Structures'
_journal_page_first 365
_journal_page_last 367
_journal_paper_doi 10.1515/ncrs-2022-0014
_journal_volume 237
_journal_year 2022
_chemical_formula_sum 'C48 H56 N6 Ni3 O10 S4'
_chemical_formula_weight 1181.35
_space_group_crystal_system monoclinic
_space_group_IT_number 4
_space_group_name_Hall 'P 2yb'
_space_group_name_H-M_alt 'P 1 21 1'
_atom_sites_solution_hydrogens geom
_cell_angle_alpha 90
_cell_angle_beta 97.364(2)
_cell_angle_gamma 90
_cell_formula_units_Z 2
_cell_length_a 12.3887(11)
_cell_length_b 15.7405(13)
_cell_length_c 13.4254(11)
_cell_measurement_reflns_used 9792
_cell_measurement_temperature 150(2)
_cell_measurement_theta_max 27.48
_cell_measurement_theta_min 3.01
_cell_volume 2596.4(4)
_computing_cell_refinement 'Bruker SAINT'
_computing_data_collection 'Bruker APEX3'
_computing_data_reduction 'Bruker SAINT'
_computing_molecular_graphics 'Bruker SHELXTL'
_computing_publication_material 'Bruker SHELXTL'
_computing_structure_refinement 'SHELXL-2016/6 (Sheldrick, 2016)'
_computing_structure_solution 'SHELXT 2014/5 (Sheldrick, 2014)'
_diffrn_ambient_temperature 150(2)
_diffrn_measured_fraction_theta_full 0.998
_diffrn_measured_fraction_theta_max 0.998
_diffrn_measurement_device_type 'Bruker APEX-III CCD'
_diffrn_measurement_method '\f and \w scans'
_diffrn_radiation_type MoK\a
_diffrn_radiation_wavelength 0.71073
_diffrn_reflns_av_R_equivalents 0.0332
_diffrn_reflns_av_unetI/netI 0.0370
_diffrn_reflns_Laue_measured_fraction_full 0.998
_diffrn_reflns_Laue_measured_fraction_max 0.998
_diffrn_reflns_limit_h_max 14
_diffrn_reflns_limit_h_min -14
_diffrn_reflns_limit_k_max 18
_diffrn_reflns_limit_k_min -18
_diffrn_reflns_limit_l_max 16
_diffrn_reflns_limit_l_min -16
_diffrn_reflns_number 31672
_diffrn_reflns_point_group_measured_fraction_full 0.999
_diffrn_reflns_point_group_measured_fraction_max 0.999
_diffrn_reflns_theta_full 25.242
_diffrn_reflns_theta_max 25.350
_diffrn_reflns_theta_min 3.007
_exptl_absorpt_coefficient_mu 1.299
_exptl_absorpt_correction_type multi-scan
_exptl_crystal_colour orange
_exptl_crystal_density_diffrn 1.511
_exptl_crystal_description block
_exptl_crystal_F_000 1228
_exptl_crystal_size_max 0.260
_exptl_crystal_size_mid 0.160
_exptl_crystal_size_min 0.090
_exptl_transmission_factor_max 0.7456
_exptl_transmission_factor_min 0.6808
_refine_diff_density_max 1.780
_refine_diff_density_min -0.933
_refine_diff_density_rms 0.103
_refine_ls_abs_structure_details
;
 Refined as an inversion twin.
;
_refine_ls_abs_structure_Flack 0.47(2)
_refine_ls_extinction_coef .
_refine_ls_extinction_method none
_refine_ls_goodness_of_fit_ref 1.040
_refine_ls_hydrogen_treatment constr
_refine_ls_matrix_type full
_refine_ls_number_parameters 651
_refine_ls_number_reflns 9473
_refine_ls_number_restraints 13
_refine_ls_restrained_S_all 1.043
_refine_ls_R_factor_all 0.0625
_refine_ls_R_factor_gt 0.0530
_refine_ls_shift/su_max 0.000
_refine_ls_shift/su_mean 0.000
_refine_ls_structure_factor_coef Fsqd
_refine_ls_weighting_details 'w=1/[\s^2^(Fo^2^)+(0.0546P)^2^+9.1812P] where P=(Fo^2^+2Fc^2^)/3'
_refine_ls_weighting_scheme calc
_refine_ls_wR_factor_gt 0.1238
_refine_ls_wR_factor_ref 0.1316
_reflns_Friedel_coverage 0.925
_reflns_Friedel_fraction_full 0.999
_reflns_Friedel_fraction_max 0.999
_reflns_number_gt 8511
_reflns_number_total 9473
_reflns_threshold_expression 'I > 2\s(I)'
_cod_data_source_file suppl_j_ncrs-2022-0014_suppl.cif
_cod_data_source_block yang180703a_a
_cod_original_sg_symbol_H-M 'P 21'
_cod_database_code 8105698
_shelx_space_group_comment
;
The symmetry employed for this shelxl refinement is uniquely defined
by the following loop, which should always be used as a source of
symmetry information in preference to the above space-group names.
They are only intended as comments.
;
_shelx_estimated_absorpt_t_min 0.729
_shelx_estimated_absorpt_t_max 0.892

loop_
_space_group_symop_operation_xyz
'x, y, z'
'-x, y+1/2, -z'

loop_
_atom_site_label
_atom_site_type_symbol
_atom_site_fract_x
_atom_site_fract_y
_atom_site_fract_z
_atom_site_U_iso_or_equiv
_atom_site_adp_type
_atom_site_occupancy
_atom_site_site_symmetry_order
_atom_site_calc_flag
_atom_site_refinement_flags_posn
_atom_site_refinement_flags_adp
_atom_site_refinement_flags_occupancy
_atom_site_disorder_assembly
_atom_site_disorder_group
Ni1 Ni 0.76582(8) 0.49779(7) 0.75836(8) 0.0210(2) Uani 1 1 d . . . . .
S1 S 1.3983(2) -0.03224(19) 0.6767(2) 0.0529(7) Uani 1 1 d . . . . .
O1 O 1.0417(5) 0.3337(4) 0.7435(4) 0.0277(14) Uani 1 1 d . . . . .
N1 N 0.9014(5) 0.4185(5) 0.7745(5) 0.0225(14) Uani 1 1 d . . . . .
C1 C 0.9377(6) 0.3500(5) 0.7363(6) 0.0210(18) Uani 1 1 d . . . . .
Ni2 Ni 0.41087(8) 0.58432(6) 0.68313(8) 0.0243(3) Uani 1 1 d . . . . .
S2 S -0.0169(3) 1.01300(19) 0.7134(2) 0.0522(7) Uani 1 1 d . . . . .
O2 O 1.2013(4) 0.4943(4) 0.8929(4) 0.0271(12) Uani 1 1 d . . . . .
N2 N 0.9910(5) 0.4637(4) 0.8272(5) 0.0217(15) Uani 1 1 d . . . . .
C2 C 0.8638(7) 0.2863(5) 0.6814(6) 0.0245(18) Uani 1 1 d . . . . .
Ni3 Ni 1.12251(8) 0.41435(6) 0.81799(8) 0.0245(3) Uani 1 1 d . . . . .
S3 S 0.6872(3) 0.43471(19) 0.9768(2) 0.0581(8) Uani 1 1 d . . . . .
O3 O 0.8649(5) 0.5594(4) 0.8649(4) 0.0248(13) Uani 1 1 d . . . . .
N3 N 0.5433(5) 0.5343(5) 0.6812(5) 0.0218(15) Uani 1 1 d . . . . .
C3 C 0.7606(7) 0.2713(6) 0.7062(6) 0.0261(18) Uani 1 1 d . . . . .
H3 H 0.734463 0.302795 0.758601 0.031 Uiso 1 1 calc R U . . .
S4 S 0.78961(19) 0.55382(16) 0.53825(17) 0.0334(5) Uani 1 1 d . . . . .
O4 O 0.6904(5) 0.4270(4) 0.8664(4) 0.0297(13) Uani 1 1 d . . . . .
N4 N 0.6310(5) 0.5768(5) 0.7384(5) 0.0243(15) Uani 1 1 d . . . . .
C4 C 0.6952(8) 0.2100(6) 0.6542(7) 0.036(2) Uani 1 1 d . . . . .
H4 H 0.623946 0.200340 0.670808 0.043 Uiso 1 1 calc R U . . .
O5 O 0.8393(5) 0.5659(4) 0.6474(4) 0.0298(14) Uani 1 1 d . . . . .
N5 N 1.2550(6) 0.3544(6) 0.8025(6) 0.0338(19) Uani 1 1 d . . . . .
C5 C 0.7322(8) 0.1626(6) 0.5784(7) 0.034(2) Uani 1 1 d . . . . .
H5 H 0.687117 0.120533 0.543484 0.041 Uiso 1 1 calc R U . . .
O6 O 0.6688(4) 0.4362(4) 0.6494(4) 0.0225(13) Uani 1 1 d . . . . .
N6 N 0.2779(6) 0.6455(5) 0.6917(6) 0.0304(17) Uani 1 1 d . . . . .
C6 C 0.8358(8) 0.1776(6) 0.5544(7) 0.036(2) Uani 1 1 d . . . . .
H6 H 0.861470 0.145683 0.502157 0.043 Uiso 1 1 calc R U . . .
O7 O 0.4907(5) 0.6657(4) 0.7597(5) 0.0277(14) Uani 1 1 d . . . . .
C7 C 0.9027(7) 0.2382(6) 0.6049(7) 0.032(2) Uani 1 1 d . . . . .
H7 H 0.974080 0.247223 0.588338 0.038 Uiso 1 1 calc R U . . .
O8 O 0.3339(4) 0.5040(4) 0.6070(4) 0.0263(12) Uani 1 1 d . . . . .
C8 C 0.9636(7) 0.5326(5) 0.8717(6) 0.0221(17) Uani 1 1 d . . . . .
O9 O 0.0253(7) 0.9277(6) 0.7400(7) 0.067(2) Uani 1 1 d . . . . .
C9 C 1.0511(7) 0.5817(6) 0.9304(6) 0.0243(17) Uani 1 1 d . . . . .
O10 O 1.3235(6) 0.0176(5) 0.7314(6) 0.060(2) Uani 1 1 d . . . . .
C10 C 1.0201(8) 0.6554(6) 0.9807(6) 0.031(2) Uani 1 1 d . . . . .
H10 H 0.945441 0.670737 0.975823 0.037 Uiso 1 1 calc R U . . .
C11 C 1.0972(9) 0.7051(7) 1.0366(8) 0.039(2) Uani 1 1 d . . . . .
H11 H 1.075701 0.753051 1.072185 0.047 Uiso 1 1 calc R U . . .
C12 C 1.2059(8) 0.6843(6) 1.0402(7) 0.037(2) Uani 1 1 d . . . . .
H12 H 1.258494 0.720058 1.076943 0.044 Uiso 1 1 calc R U . . .
C13 C 1.2412(8) 0.6141(6) 0.9931(7) 0.034(2) Uani 1 1 d . . . . .
C14 C 1.1613(7) 0.5602(6) 0.9366(6) 0.0276(19) Uani 1 1 d . . . . .
C15 C 1.3599(8) 0.5926(7) 0.9948(9) 0.048(3) Uani 1 1 d . . . . .
H15A H 1.403606 0.628943 1.043749 0.071 Uiso 1 1 calc R U . . .
H15B H 1.381586 0.602024 0.927977 0.071 Uiso 1 1 calc R U . . .
H15C H 1.371837 0.532909 1.013790 0.071 Uiso 1 1 calc R U . . .
C16 C 0.5718(6) 0.4629(5) 0.6369(6) 0.0200(17) Uani 1 1 d . . . . .
C17 C 0.4854(6) 0.4156(6) 0.5736(6) 0.0229(17) Uani 1 1 d . . . . .
C18 C 0.3734(7) 0.4378(6) 0.5640(6) 0.0253(19) Uani 1 1 d . . . . .
C19 C 0.2986(7) 0.3857(6) 0.5029(7) 0.034(2) Uani 1 1 d . . . . .
C20 C 0.3356(8) 0.3175(7) 0.4528(8) 0.042(3) Uani 1 1 d . . . . .
H20 H 0.284429 0.284046 0.411121 0.051 Uiso 1 1 calc R U . . .
C21 C 0.4461(8) 0.2957(7) 0.4611(7) 0.042(3) Uani 1 1 d . . . . .
H21 H 0.469897 0.247940 0.426462 0.051 Uiso 1 1 calc R U . . .
C22 C 0.5196(7) 0.3460(6) 0.5214(6) 0.028(2) Uani 1 1 d . . . . .
H22 H 0.594974 0.332774 0.527263 0.034 Uiso 1 1 calc R U . . .
C23 C 0.1791(7) 0.4065(8) 0.4978(8) 0.042(2) Uani 1 1 d . . . . .
H23A H 0.136576 0.365970 0.453335 0.063 Uiso 1 1 calc R U . . .
H23B H 0.165962 0.464212 0.471605 0.063 Uiso 1 1 calc R U . . .
H23C H 0.157018 0.402859 0.565246 0.063 Uiso 1 1 calc R U . . .
C24 C 0.5940(7) 0.6469(6) 0.7731(6) 0.0266(19) Uani 1 1 d . . . . .
C25 C 0.6658(7) 0.7114(6) 0.8263(6) 0.0263(18) Uani 1 1 d . . . . .
C26 C 0.7700(7) 0.7277(6) 0.8012(7) 0.029(2) Uani 1 1 d . . . . .
H26 H 0.797981 0.694071 0.751592 0.035 Uiso 1 1 calc R U . . .
C27 C 0.8324(9) 0.7925(6) 0.8483(7) 0.037(2) Uani 1 1 d . . . . .
H27 H 0.903072 0.803427 0.831104 0.044 Uiso 1 1 calc R U . . .
C28 C 0.7911(9) 0.8417(7) 0.9212(7) 0.043(3) Uani 1 1 d . . . . .
H28 H 0.833643 0.886612 0.953021 0.051 Uiso 1 1 calc R U . . .
C29 C 0.6899(9) 0.8258(7) 0.9471(7) 0.041(2) Uani 1 1 d . . . . .
H29 H 0.662653 0.858934 0.997464 0.049 Uiso 1 1 calc R U . . .
C30 C 0.6272(8) 0.7610(6) 0.8996(7) 0.033(2) Uani 1 1 d . . . . .
H30 H 0.556760 0.750329 0.917620 0.039 Uiso 1 1 calc R U . . .
C31 C 1.2559(9) 0.2717(7) 0.7887(9) 0.050(3) Uani 1 1 d . . . . .
H31 H 1.187592 0.243540 0.778434 0.060 Uiso 1 1 calc R U . . .
C32 C 1.3463(10) 0.2235(8) 0.7881(10) 0.053(3) Uani 1 1 d . . . . .
H32 H 1.341797 0.163421 0.782126 0.063 Uiso 1 1 calc R U . . .
C33 C 1.4449(8) 0.2648(7) 0.7964(8) 0.041(2) Uani 1 1 d . . . . .
H33 H 1.510545 0.233657 0.796288 0.049 Uiso 1 1 calc R U . . .
C34 C 1.4471(8) 0.3504(8) 0.8047(7) 0.041(2) Uani 1 1 d . . . . .
H34 H 1.514017 0.380427 0.807654 0.050 Uiso 1 1 calc R U . . .
C35 C 1.3511(8) 0.3935(7) 0.8087(7) 0.037(2) Uani 1 1 d . . . . .
H35 H 1.353340 0.453533 0.816176 0.045 Uiso 1 1 calc R U . . .
C36 C 0.1864(7) 0.6082(7) 0.6940(7) 0.036(2) Uani 1 1 d . . . . .
H36 H 0.185235 0.547923 0.690991 0.044 Uiso 1 1 calc R U . . .
C37 C 0.0872(8) 0.6506(8) 0.7008(8) 0.041(2) Uani 1 1 d . . . . .
H37 H 0.020857 0.620360 0.700999 0.049 Uiso 1 1 calc R U . . .
C38 C 0.0910(9) 0.7357(8) 0.7069(9) 0.046(3) Uani 1 1 d . . . . .
H38 H 0.026706 0.766891 0.714025 0.055 Uiso 1 1 calc R U . . .
C39 C 0.1908(9) 0.7795(8) 0.7029(9) 0.051(3) Uani 1 1 d . . . . .
H39 H 0.194080 0.839769 0.703720 0.061 Uiso 1 1 calc R U . . .
C40 C 0.2804(9) 0.7320(7) 0.6978(9) 0.046(3) Uani 1 1 d . . . . .
H40 H 0.348434 0.760026 0.698385 0.055 Uiso 1 1 calc R U . . .
C41 C 1.4835(13) -0.0881(11) 0.7746(13) 0.096(5) Uani 1 1 d . U . . .
H41A H 1.554798 -0.098898 0.752905 0.144 Uiso 1 1 calc R U . . .
H41B H 1.449232 -0.142284 0.788251 0.144 Uiso 1 1 calc R U . . .
H41C H 1.492643 -0.053510 0.835784 0.144 Uiso 1 1 calc R U . . .
C42 C 1.4928(12) 0.0404(10) 0.6434(13) 0.091(5) Uani 1 1 d . U . . .
H42A H 1.564565 0.013329 0.648105 0.136 Uiso 1 1 calc R U . . .
H42B H 1.496372 0.089243 0.688954 0.136 Uiso 1 1 calc R U . . .
H42C H 1.470992 0.059595 0.574322 0.136 Uiso 1 1 calc R U . . .
C43 C 0.0669(10) 1.0866(8) 0.7899(8) 0.054(3) Uani 1 1 d . . . . .
H43A H 0.035366 1.143627 0.781536 0.081 Uiso 1 1 calc R U . . .
H43B H 0.140155 1.086907 0.769640 0.081 Uiso 1 1 calc R U . . .
H43C H 0.071198 1.069548 0.860542 0.081 Uiso 1 1 calc R U . . .
C44 C -0.1352(10) 1.0264(8) 0.7740(9) 0.055(3) Uani 1 1 d . . . . .
H44A H -0.164353 1.083730 0.760936 0.083 Uiso 1 1 calc R U . . .
H44B H -0.116335 1.018276 0.846545 0.083 Uiso 1 1 calc R U . . .
H44C H -0.190186 0.984438 0.747993 0.083 Uiso 1 1 calc R U . . .
C45 C 0.8152(11) 0.4154(9) 1.0406(9) 0.067(3) Uani 1 1 d . . . . .
H45A H 0.816302 0.431116 1.111402 0.100 Uiso 1 1 calc R U . . .
H45B H 0.869295 0.449250 1.010875 0.100 Uiso 1 1 calc R U . . .
H45C H 0.832658 0.354937 1.035827 0.100 Uiso 1 1 calc R U . . .
C46 C 0.6709(9) 0.5443(7) 1.0073(7) 0.040(2) Uani 1 1 d . . . . .
H46A H 0.673338 0.550411 1.080182 0.060 Uiso 1 1 calc R U . . .
H46B H 0.600651 0.564782 0.974116 0.060 Uiso 1 1 calc R U . . .
H46C H 0.729739 0.577617 0.984249 0.060 Uiso 1 1 calc R U . . .
C47 C 0.8575(10) 0.4620(7) 0.4985(8) 0.046(3) Uani 1 1 d . . . . .
H47A H 0.846252 0.458576 0.425019 0.069 Uiso 1 1 calc R U . . .
H47B H 0.827842 0.410948 0.526799 0.069 Uiso 1 1 calc R U . . .
H47C H 0.935544 0.466114 0.521913 0.069 Uiso 1 1 calc R U . . .
C48 C 0.8554(10) 0.6322(7) 0.4717(8) 0.047(3) Uani 1 1 d . . . . .
H48A H 0.826978 0.629660 0.400167 0.071 Uiso 1 1 calc R U . . .
H48B H 0.933984 0.621318 0.480079 0.071 Uiso 1 1 calc R U . . .
H48C H 0.841605 0.688609 0.498090 0.071 Uiso 1 1 calc R U . . .

loop_
_atom_site_aniso_label
_atom_site_aniso_U_11
_atom_site_aniso_U_22
_atom_site_aniso_U_33
_atom_site_aniso_U_23
_atom_site_aniso_U_13
_atom_site_aniso_U_12
Ni1 0.0205(5) 0.0219(5) 0.0209(5) -0.0052(4) 0.0036(4) -0.0011(4)
S1 0.0439(15) 0.0450(16) 0.0678(19) -0.0199(14) -0.0002(13) 0.0016(12)
O1 0.026(3) 0.028(3) 0.029(3) -0.006(3) 0.001(2) 0.003(3)
N1 0.022(3) 0.025(4) 0.021(3) -0.003(3) 0.003(3) -0.004(3)
C1 0.021(4) 0.024(4) 0.018(4) -0.003(3) 0.003(3) 0.002(3)
Ni2 0.0211(5) 0.0256(6) 0.0261(6) 0.0034(5) 0.0031(4) 0.0043(4)
S2 0.0635(18) 0.0477(17) 0.0471(15) -0.0033(13) 0.0141(13) 0.0020(14)
O2 0.026(3) 0.023(3) 0.031(3) -0.002(3) 0.000(2) -0.004(3)
N2 0.021(4) 0.023(4) 0.021(3) -0.004(3) 0.000(3) -0.004(3)
C2 0.035(5) 0.017(4) 0.021(4) 0.001(3) 0.001(3) 0.005(4)
Ni3 0.0233(5) 0.0239(6) 0.0254(5) -0.0002(5) -0.0005(4) 0.0002(4)
S3 0.104(3) 0.0430(17) 0.0284(13) -0.0016(12) 0.0135(14) 0.0146(16)
O3 0.022(3) 0.027(3) 0.026(3) -0.008(3) 0.005(2) -0.002(2)
N3 0.017(3) 0.026(4) 0.023(4) -0.002(3) 0.003(3) -0.003(3)
C3 0.036(5) 0.021(4) 0.022(4) -0.005(4) 0.004(3) 0.000(4)
S4 0.0347(12) 0.0362(13) 0.0302(12) 0.0002(10) 0.0079(9) -0.0015(10)
O4 0.032(3) 0.032(4) 0.026(3) -0.005(3) 0.009(2) -0.006(3)
N4 0.026(4) 0.021(4) 0.025(4) -0.008(3) -0.001(3) 0.002(3)
C4 0.041(5) 0.030(5) 0.036(5) -0.001(4) 0.002(4) -0.006(4)
O5 0.029(3) 0.034(4) 0.028(3) -0.004(3) 0.007(2) -0.007(3)
N5 0.025(4) 0.044(5) 0.032(4) 0.003(4) 0.002(3) 0.002(3)
C5 0.039(5) 0.032(5) 0.029(5) -0.007(4) -0.002(4) -0.014(4)
O6 0.020(3) 0.025(3) 0.024(3) -0.005(2) 0.008(2) -0.001(2)
N6 0.029(4) 0.037(5) 0.026(4) 0.004(3) 0.007(3) 0.014(3)
C6 0.051(6) 0.033(5) 0.025(5) -0.009(4) 0.012(4) 0.001(4)
O7 0.025(3) 0.028(3) 0.031(3) -0.003(3) 0.006(3) 0.007(3)
C7 0.029(5) 0.039(5) 0.027(5) -0.006(4) 0.002(4) -0.002(4)
O8 0.019(3) 0.030(3) 0.029(3) 0.003(3) 0.002(2) 0.000(3)
C8 0.027(5) 0.024(4) 0.016(4) -0.001(3) 0.003(3) -0.005(3)
O9 0.065(5) 0.052(5) 0.084(6) -0.001(5) 0.009(5) 0.008(4)
C9 0.034(5) 0.023(4) 0.016(4) 0.001(3) 0.001(3) -0.006(4)
O10 0.058(5) 0.061(5) 0.065(5) -0.012(4) 0.026(4) 0.002(4)
C10 0.036(5) 0.030(5) 0.025(5) -0.008(4) 0.005(4) -0.011(4)
C11 0.048(6) 0.037(6) 0.033(5) -0.008(5) 0.006(4) -0.006(5)
C12 0.042(6) 0.039(6) 0.025(5) -0.001(4) -0.007(4) -0.013(4)
C13 0.034(5) 0.039(5) 0.028(5) 0.005(4) -0.003(4) -0.011(4)
C14 0.035(5) 0.029(5) 0.018(4) 0.009(4) -0.001(3) -0.011(4)
C15 0.033(5) 0.047(7) 0.056(7) -0.005(6) -0.018(5) -0.011(5)
C16 0.021(4) 0.024(4) 0.015(4) 0.002(3) 0.003(3) 0.000(3)
C17 0.025(4) 0.025(4) 0.018(4) 0.004(4) 0.002(3) -0.007(4)
C18 0.021(4) 0.033(5) 0.021(4) 0.009(4) -0.001(3) -0.007(3)
C19 0.031(5) 0.041(6) 0.030(5) 0.000(4) -0.001(4) -0.005(4)
C20 0.035(6) 0.057(7) 0.033(5) -0.009(5) -0.005(4) -0.018(5)
C21 0.046(6) 0.046(6) 0.036(5) -0.024(5) 0.009(4) -0.022(5)
C22 0.019(4) 0.042(5) 0.022(4) -0.005(4) 0.001(3) -0.008(4)
C23 0.025(5) 0.055(7) 0.043(6) 0.005(5) -0.007(4) -0.005(5)
C24 0.035(5) 0.025(5) 0.020(4) 0.007(4) 0.006(4) 0.000(4)
C25 0.038(5) 0.024(4) 0.016(4) 0.001(4) -0.001(3) 0.003(4)
C26 0.035(5) 0.024(5) 0.029(5) 0.004(4) 0.008(4) 0.000(4)
C27 0.047(6) 0.027(5) 0.035(5) -0.002(4) 0.004(4) -0.011(4)
C28 0.064(7) 0.032(6) 0.031(5) -0.008(4) 0.002(5) -0.009(5)
C29 0.063(7) 0.030(5) 0.029(5) -0.008(4) 0.006(5) 0.009(5)
C30 0.050(6) 0.027(5) 0.024(5) -0.001(4) 0.015(4) 0.003(4)
C31 0.048(6) 0.030(6) 0.071(8) -0.025(6) 0.004(5) 0.007(5)
C32 0.058(8) 0.039(7) 0.061(8) -0.001(6) 0.003(6) 0.011(5)
C33 0.025(5) 0.054(7) 0.044(6) 0.000(5) 0.007(4) 0.010(5)
C34 0.030(5) 0.059(7) 0.034(5) 0.010(5) 0.002(4) -0.004(5)
C35 0.044(6) 0.041(6) 0.028(5) 0.010(4) 0.008(4) -0.004(5)
C36 0.028(5) 0.050(7) 0.031(5) 0.009(4) 0.005(4) 0.005(4)
C37 0.030(5) 0.057(7) 0.035(5) 0.012(5) 0.007(4) 0.005(5)
C38 0.033(6) 0.059(8) 0.048(7) 0.005(5) 0.008(5) 0.011(5)
C39 0.055(7) 0.042(6) 0.053(7) -0.002(6) 0.002(5) 0.013(6)
C40 0.034(5) 0.044(6) 0.055(7) -0.010(5) -0.012(5) 0.008(5)
C41 0.089(9) 0.085(9) 0.101(10) -0.024(9) -0.036(8) 0.020(8)
C42 0.082(9) 0.087(9) 0.113(10) -0.059(8) 0.053(8) -0.043(8)
C43 0.072(8) 0.048(6) 0.043(6) -0.002(6) 0.012(5) 0.007(6)
C44 0.069(8) 0.049(7) 0.053(6) 0.004(5) 0.026(6) 0.009(6)
C45 0.082(9) 0.056(7) 0.058(7) 0.002(7) -0.006(6) 0.011(7)
C46 0.048(6) 0.046(6) 0.029(5) -0.004(4) 0.018(4) 0.004(5)
C47 0.063(7) 0.035(6) 0.045(6) -0.013(5) 0.027(5) 0.003(5)
C48 0.066(7) 0.041(6) 0.038(6) 0.010(5) 0.015(5) -0.010(5)

loop_
_atom_type_symbol
_atom_type_description
_atom_type_scat_dispersion_real
_atom_type_scat_dispersion_imag
_atom_type_scat_source
C C 0.0033 0.0016 'International Tables Vol C Tables 4.2.6.8 and 6.1.1.4'
H H 0.0000 0.0000 'International Tables Vol C Tables 4.2.6.8 and 6.1.1.4'
N N 0.0061 0.0033 'International Tables Vol C Tables 4.2.6.8 and 6.1.1.4'
Ni Ni 0.3393 1.1124 'International Tables Vol C Tables 4.2.6.8 and 6.1.1.4'
O O 0.0106 0.0060 'International Tables Vol C Tables 4.2.6.8 and 6.1.1.4'
S S 0.1246 0.1234 'International Tables Vol C Tables 4.2.6.8 and 6.1.1.4'

loop_
_geom_angle_atom_site_label_1
_geom_angle_atom_site_label_2
_geom_angle_atom_site_label_3
_geom_angle
_geom_angle_site_symmetry_1
_geom_angle_site_symmetry_3
O3 Ni1 O6 178.8(2) . .
O3 Ni1 N4 102.2(3) . .
O6 Ni1 N4 78.4(2) . .
O3 Ni1 N1 78.7(3) . .
O6 Ni1 N1 100.7(2) . .
N4 Ni1 N1 178.5(3) . .
O3 Ni1 O5 88.7(2) . .
O6 Ni1 O5 90.2(2) . .
N4 Ni1 O5 91.0(3) . .
N1 Ni1 O5 87.9(3) . .
O3 Ni1 O4 92.8(2) . .
O6 Ni1 O4 88.3(2) . .
N4 Ni1 O4 89.2(3) . .
N1 Ni1 O4 91.9(3) . .
O5 Ni1 O4 178.4(3) . .
O10 S1 C42 105.4(6) . .
O10 S1 C41 104.0(7) . .
C42 S1 C41 99.1(9) . .
C1 O1 Ni3 111.6(5) . .
C1 N1 N2 108.9(6) . .
C1 N1 Ni1 140.5(6) . .
N2 N1 Ni1 108.6(5) . .
N1 C1 O1 121.5(7) . .
N1 C1 C2 122.2(7) . .
O1 C1 C2 116.3(7) . .
O8 Ni2 N3 95.7(3) . .
O8 Ni2 O7 179.2(3) . .
N3 Ni2 O7 83.6(3) . .
O8 Ni2 N6 89.5(3) . .
N3 Ni2 N6 174.8(3) . .
O7 Ni2 N6 91.2(3) . .
O9 S2 C44 106.6(6) . .
O9 S2 C43 106.9(6) . .
C44 S2 C43 96.5(6) . .
C14 O2 Ni3 125.9(5) . .
C8 N2 N1 114.2(7) . .
C8 N2 Ni3 132.2(6) . .
N1 N2 Ni3 113.5(5) . .
C3 C2 C7 119.8(8) . .
C3 C2 C1 121.6(7) . .
C7 C2 C1 118.5(8) . .
O2 Ni3 N2 95.1(3) . .
O2 Ni3 O1 179.3(3) . .
N2 Ni3 O1 84.3(3) . .
O2 Ni3 N5 89.7(3) . .
N2 Ni3 N5 175.2(3) . .
O1 Ni3 N5 90.9(3) . .
O4 S3 C45 109.8(5) . .
O4 S3 C46 108.9(4) . .
C45 S3 C46 100.3(6) . .
C8 O3 Ni1 112.3(5) . .
C16 N3 N4 114.2(6) . .
C16 N3 Ni2 131.1(6) . .
N4 N3 Ni2 114.7(5) . .
C2 C3 C4 119.6(8) . .
C2 C3 H3 120.2 . .
C4 C3 H3 120.2 . .
O5 S4 C48 103.9(5) . .
O5 S4 C47 103.9(5) . .
C48 S4 C47 98.4(5) . .
S3 O4 Ni1 134.5(4) . .
C24 N4 N3 108.3(7) . .
C24 N4 Ni1 140.9(6) . .
N3 N4 Ni1 109.7(5) . .
C5 C4 C3 121.1(9) . .
C5 C4 H4 119.4 . .
C3 C4 H4 119.4 . .
S4 O5 Ni1 116.9(3) . .
C31 N5 C35 116.3(9) . .
C31 N5 Ni3 121.5(7) . .
C35 N5 Ni3 122.2(7) . .
C6 C5 C4 118.9(8) . .
C6 C5 H5 120.6 . .
C4 C5 H5 120.6 . .
C16 O6 Ni1 113.9(5) . .
C36 N6 C40 118.0(9) . .
C36 N6 Ni2 122.6(7) . .
C40 N6 Ni2 119.3(7) . .
C7 C6 C5 121.3(9) . .
C7 C6 H6 119.4 . .
C5 C6 H6 119.4 . .
C24 O7 Ni2 111.5(5) . .
C6 C7 C2 119.2(9) . .
C6 C7 H7 120.4 . .
C2 C7 H7 120.4 . .
C18 O8 Ni2 126.9(5) . .
O3 C8 N2 122.8(7) . .
O3 C8 C9 119.5(7) . .
N2 C8 C9 117.7(7) . .
C14 C9 C10 119.4(8) . .
C14 C9 C8 123.3(8) . .
C10 C9 C8 117.3(8) . .
C11 C10 C9 120.8(9) . .
C11 C10 H10 119.6 . .
C9 C10 H10 119.6 . .
C10 C11 C12 119.3(10) . .
C10 C11 H11 120.4 . .
C12 C11 H11 120.4 . .
C13 C12 C11 122.8(9) . .
C13 C12 H12 118.6 . .
C11 C12 H12 118.6 . .
C12 C13 C14 118.6(9) . .
C12 C13 C15 122.8(9) . .
C14 C13 C15 118.6(9) . .
O2 C14 C9 125.6(8) . .
O2 C14 C13 115.2(8) . .
C9 C14 C13 119.1(9) . .
C13 C15 H15A 109.5 . .
C13 C15 H15B 109.5 . .
H15A C15 H15B 109.5 . .
C13 C15 H15C 109.5 . .
H15A C15 H15C 109.5 . .
H15B C15 H15C 109.5 . .
O6 C16 N3 121.3(7) . .
O6 C16 C17 121.0(7) . .
N3 C16 C17 117.7(7) . .
C22 C17 C18 120.2(7) . .
C22 C17 C16 116.1(7) . .
C18 C17 C16 123.7(8) . .
O8 C18 C19 117.4(8) . .
O8 C18 C17 124.7(8) . .
C19 C18 C17 118.0(8) . .
C20 C19 C18 120.0(9) . .
C20 C19 C23 122.2(9) . .
C18 C19 C23 117.7(9) . .
C19 C20 C21 122.4(9) . .
C19 C20 H20 118.8 . .
C21 C20 H20 118.8 . .
C22 C21 C20 117.9(9) . .
C22 C21 H21 121.1 . .
C20 C21 H21 121.1 . .
C21 C22 C17 121.5(8) . .
C21 C22 H22 119.2 . .
C17 C22 H22 119.2 . .
C19 C23 H23A 109.5 . .
C19 C23 H23B 109.5 . .
H23A C23 H23B 109.5 . .
C19 C23 H23C 109.5 . .
H23A C23 H23C 109.5 . .
H23B C23 H23C 109.5 . .
O7 C24 N4 121.7(8) . .
O7 C24 C25 115.6(8) . .
N4 C24 C25 122.6(8) . .
C30 C25 C26 118.7(9) . .
C30 C25 C24 119.4(8) . .
C26 C25 C24 121.9(8) . .
C27 C26 C25 120.3(9) . .
C27 C26 H26 119.9 . .
C25 C26 H26 119.9 . .
C26 C27 C28 119.8(9) . .
C26 C27 H27 120.1 . .
C28 C27 H27 120.1 . .
C29 C28 C27 120.5(9) . .
C29 C28 H28 119.8 . .
C27 C28 H28 119.8 . .
C28 C29 C30 119.8(9) . .
C28 C29 H29 120.1 . .
C30 C29 H29 120.1 . .
C29 C30 C25 121.1(9) . .
C29 C30 H30 119.5 . .
C25 C30 H30 119.5 . .
N5 C31 C32 125.3(11) . .
N5 C31 H31 117.3 . .
C32 C31 H31 117.3 . .
C31 C32 C33 117.4(11) . .
C31 C32 H32 121.3 . .
C33 C32 H32 121.3 . .
C34 C33 C32 119.1(10) . .
C34 C33 H33 120.4 . .
C32 C33 H33 120.4 . .
C33 C34 C35 119.0(10) . .
C33 C34 H34 120.5 . .
C35 C34 H34 120.5 . .
N5 C35 C34 122.6(10) . .
N5 C35 H35 118.7 . .
C34 C35 H35 118.7 . .
N6 C36 C37 124.5(11) . .
N6 C36 H36 117.8 . .
C37 C36 H36 117.8 . .
C38 C37 C36 116.8(10) . .
C38 C37 H37 121.6 . .
C36 C37 H37 121.6 . .
C37 C38 C39 120.3(10) . .
C37 C38 H38 119.9 . .
C39 C38 H38 119.9 . .
C40 C39 C38 117.4(11) . .
C40 C39 H39 121.3 . .
C38 C39 H39 121.3 . .
C39 C40 N6 122.9(11) . .
C39 C40 H40 118.5 . .
N6 C40 H40 118.5 . .
S1 C41 H41A 109.5 . .
S1 C41 H41B 109.5 . .
H41A C41 H41B 109.5 . .
S1 C41 H41C 109.5 . .
H41A C41 H41C 109.5 . .
H41B C41 H41C 109.5 . .
S1 C42 H42A 109.5 . .
S1 C42 H42B 109.5 . .
H42A C42 H42B 109.5 . .
S1 C42 H42C 109.5 . .
H42A C42 H42C 109.5 . .
H42B C42 H42C 109.5 . .
S2 C43 H43A 109.5 . .
S2 C43 H43B 109.5 . .
H43A C43 H43B 109.5 . .
S2 C43 H43C 109.5 . .
H43A C43 H43C 109.5 . .
H43B C43 H43C 109.5 . .
S2 C44 H44A 109.5 . .
S2 C44 H44B 109.5 . .
H44A C44 H44B 109.5 . .
S2 C44 H44C 109.5 . .
H44A C44 H44C 109.5 . .
H44B C44 H44C 109.5 . .
S3 C45 H45A 109.5 . .
S3 C45 H45B 109.5 . .
H45A C45 H45B 109.5 . .
S3 C45 H45C 109.5 . .
H45A C45 H45C 109.5 . .
H45B C45 H45C 109.5 . .
S3 C46 H46A 109.5 . .
S3 C46 H46B 109.5 . .
H46A C46 H46B 109.5 . .
S3 C46 H46C 109.5 . .
H46A C46 H46C 109.5 . .
H46B C46 H46C 109.5 . .
S4 C47 H47A 109.5 . .
S4 C47 H47B 109.5 . .
H47A C47 H47B 109.5 . .
S4 C47 H47C 109.5 . .
H47A C47 H47C 109.5 . .
H47B C47 H47C 109.5 . .
S4 C48 H48A 109.5 . .
S4 C48 H48B 109.5 . .
H48A C48 H48B 109.5 . .
S4 C48 H48C 109.5 . .
H48A C48 H48C 109.5 . .
H48B C48 H48C 109.5 . .

loop_
_geom_bond_atom_site_label_1
_geom_bond_atom_site_label_2
_geom_bond_distance
_geom_bond_site_symmetry_2
Ni1 O3 2.011(6) .
Ni1 O6 2.018(5) .
Ni1 N4 2.072(7) .
Ni1 N1 2.082(7) .
Ni1 O5 2.132(6) .
Ni1 O4 2.137(6) .
S1 O10 1.479(8) .
S1 C42 1.736(13) .
S1 C41 1.805(15) .
O1 C1 1.305(10) .
O1 Ni3 1.833(6) .
N1 C1 1.299(11) .
N1 N2 1.426(9) .
C1 C2 1.488(12) .
Ni2 O8 1.817(6) .
Ni2 N3 1.823(7) .
Ni2 O7 1.848(6) .
Ni2 N6 1.924(7) .
S2 O9 1.468(9) .
S2 C44 1.778(11) .
S2 C43 1.789(12) .
O2 C14 1.319(11) .
O2 Ni3 1.815(6) .
N2 C8 1.304(11) .
N2 Ni3 1.824(7) .
C2 C3 1.382(12) .
C2 C7 1.410(12) .
Ni3 N5 1.928(8) .
S3 O4 1.493(6) .
S3 C45 1.730(13) .
S3 C46 1.790(11) .
O3 C8 1.286(10) .
N3 C16 1.340(11) .
N3 N4 1.415(9) .
C3 C4 1.390(13) .
C3 H3 0.9500 .
S4 O5 1.527(6) .
S4 C48 1.781(10) .
S4 C47 1.788(10) .
N4 C24 1.305(11) .
C4 C5 1.386(14) .
C4 H4 0.9500 .
N5 C31 1.314(14) .
N5 C35 1.333(13) .
C5 C6 1.383(14) .
C5 H5 0.9500 .
O6 C16 1.263(10) .
N6 C36 1.280(12) .
N6 C40 1.364(14) .
C6 C7 1.383(13) .
C6 H6 0.9500 .
O7 C24 1.303(11) .
C7 H7 0.9500 .
O8 C18 1.315(11) .
C8 C9 1.475(11) .
C9 C14 1.400(12) .
C9 C10 1.419(13) .
C10 C11 1.379(13) .
C10 H10 0.9500 .
C11 C12 1.381(15) .
C11 H11 0.9500 .
C12 C13 1.372(15) .
C12 H12 0.9500 .
C13 C14 1.442(12) .
C13 C15 1.507(14) .
C15 H15A 0.9800 .
C15 H15B 0.9800 .
C15 H15C 0.9800 .
C16 C17 1.479(11) .
C17 C22 1.396(13) .
C17 C18 1.421(12) .
C18 C19 1.418(12) .
C19 C20 1.376(15) .
C19 C23 1.510(13) .
C20 C21 1.402(15) .
C20 H20 0.9500 .
C21 C22 1.386(12) .
C21 H21 0.9500 .
C22 H22 0.9500 .
C23 H23A 0.9800 .
C23 H23B 0.9800 .
C23 H23C 0.9800 .
C24 C25 1.472(13) .
C25 C30 1.389(12) .
C25 C26 1.399(13) .
C26 C27 1.383(13) .
C26 H26 0.9500 .
C27 C28 1.396(14) .
C27 H27 0.9500 .
C28 C29 1.366(16) .
C28 H28 0.9500 .
C29 C30 1.387(14) .
C29 H29 0.9500 .
C30 H30 0.9500 .
C31 C32 1.354(15) .
C31 H31 0.9500 .
C32 C33 1.376(16) .
C32 H32 0.9500 .
C33 C34 1.352(16) .
C33 H33 0.9500 .
C34 C35 1.377(15) .
C34 H34 0.9500 .
C35 H35 0.9500 .
C36 C37 1.412(14) .
C36 H36 0.9500 .
C37 C38 1.343(16) .
C37 H37 0.9500 .
C38 C39 1.422(16) .
C38 H38 0.9500 .
C39 C40 1.348(15) .
C39 H39 0.9500 .
C40 H40 0.9500 .
C41 H41A 0.9800 .
C41 H41B 0.9800 .
C41 H41C 0.9800 .
C42 H42A 0.9800 .
C42 H42B 0.9800 .
C42 H42C 0.9800 .
C43 H43A 0.9800 .
C43 H43B 0.9800 .
C43 H43C 0.9800 .
C44 H44A 0.9800 .
C44 H44B 0.9800 .
C44 H44C 0.9800 .
C45 H45A 0.9800 .
C45 H45B 0.9800 .
C45 H45C 0.9800 .
C46 H46A 0.9800 .
C46 H46B 0.9800 .
C46 H46C 0.9800 .
C47 H47A 0.9800 .
C47 H47B 0.9800 .
C47 H47C 0.9800 .
C48 H48A 0.9800 .
C48 H48B 0.9800 .
C48 H48C 0.9800 .
